data_7241174
loop_
_publ_author_name
'Pierri, Giovanni'
'SCHETTINI, ROSARIA'
'Nuss, Juergen'
'Dinnebier, Robert E.'
'De Riccardis, Francesco'
'Izzo, Irene'
'Tedesco, Consiglia'

_publ_section_title
;
 Cyclic hexapeptoids with N-alkyl side chains: solid-state assembly and
 thermal behaviour
;
_journal_name_full CrystEngComm
_journal_paper_doi 10.1039/D0CE01136C
_journal_year 2020
_chemical_formula_moiety 'C24 H19 N3 O3'
_chemical_formula_sum 'C24 H19 N3 O3'
_chemical_formula_weight 397.42
_space_group_crystal_system monoclinic
_space_group_IT_number 14
_space_group_name_Hall '-P 2ybc'
_space_group_name_H-M_alt 'P 1 21/c 1'
_atom_sites_solution_hydrogens geom
_audit_creation_date 2020-07-31
_audit_creation_method
;
Olex2 1.2
(compiled 2018.05.29 svn.r3508 for OlexSys, GUI svn.r5506)
;
_audit_update_record
;
2020-07-31 deposited with the CCDC.	2020-09-02 downloaded from the CCDC.
;
_cell_angle_alpha 90
_cell_angle_beta 103.204(10)
_cell_angle_gamma 90
_cell_formula_units_Z 4
_cell_length_a 16.888(15)
_cell_length_b 15.377(14)
_cell_length_c 11.247(10)
_cell_measurement_reflns_used 1923
_cell_measurement_temperature 360(2)
_cell_measurement_theta_max 25.15
_cell_measurement_theta_min 2.39
_cell_volume 2843(4)
_computing_molecular_graphics 'Olex2 (Dolomanov et al., 2009)'
_computing_publication_material 'Olex2 (Dolomanov et al., 2009)'
_computing_structure_refinement 'ShelXL (Sheldrick, 2015)'
_diffrn_ambient_temperature 360.15
_diffrn_measured_fraction_theta_full 0.999
_diffrn_measured_fraction_theta_max 0.987
_diffrn_measurement_device_type 'Bruker APEX-II CCD'
_diffrn_measurement_method '\f and \w scans'
_diffrn_radiation_type MoK\a
_diffrn_radiation_wavelength 0.71073
_diffrn_reflns_av_R_equivalents 0.0961
_diffrn_reflns_av_unetI/netI 0.0915
_diffrn_reflns_Laue_measured_fraction_full 0.999
_diffrn_reflns_Laue_measured_fraction_max 0.987
_diffrn_reflns_limit_h_max 20
_diffrn_reflns_limit_h_min -20
_diffrn_reflns_limit_k_max 18
_diffrn_reflns_limit_k_min -18
_diffrn_reflns_limit_l_max 13
_diffrn_reflns_limit_l_min -13
_diffrn_reflns_number 18451
_diffrn_reflns_point_group_measured_fraction_full 0.999
_diffrn_reflns_point_group_measured_fraction_max 0.987
_diffrn_reflns_theta_full 25.242
_diffrn_reflns_theta_max 25.478
_diffrn_reflns_theta_min 1.239
_exptl_absorpt_coefficient_mu 0.062
_exptl_absorpt_correction_T_max 0.996
_exptl_absorpt_correction_T_min 0.984
_exptl_absorpt_correction_type multi-scan
_exptl_absorpt_process_details
;
SADABS-2014/5 (Bruker,2014/5) was used for absorption correction.
wR2(int) was 0.1596 before and 0.0670 after correction.
The Ratio of minimum to maximum transmission is 0.7936.
The \l/2 correction factor is Not present.
;
_exptl_crystal_colour colourless
_exptl_crystal_density_diffrn 0.928
_exptl_crystal_description plate
_exptl_crystal_F_000 832
_exptl_crystal_size_max 0.33
_exptl_crystal_size_mid 0.22
_exptl_crystal_size_min 0.06
_refine_diff_density_max 0.702
_refine_diff_density_min -0.733
_refine_diff_density_rms 0.308
_refine_ls_extinction_method none
_refine_ls_goodness_of_fit_ref 1.281
_refine_ls_hydrogen_treatment constr
_refine_ls_matrix_type full
_refine_ls_number_parameters 209
_refine_ls_number_reflns 5208
_refine_ls_number_restraints 8
_refine_ls_restrained_S_all 1.280
_refine_ls_R_factor_all 0.2911
_refine_ls_R_factor_gt 0.1524
_refine_ls_shift/su_max 0.000
_refine_ls_shift/su_mean 0.000
_refine_ls_structure_factor_coef Fsqd
_refine_ls_weighting_details 'w=1/[\s^2^(Fo^2^)+(0.2000P)^2^] where P=(Fo^2^+2Fc^2^)/3'
_refine_ls_weighting_scheme calc
_refine_ls_wR_factor_gt 0.3827
_refine_ls_wR_factor_ref 0.4591
_reflns_Friedel_coverage 0.000
_reflns_number_gt 1946
_reflns_number_total 5208
_reflns_threshold_expression 'I > 2\s(I)'
_cod_data_source_file d0ce01136c2.cif
_cod_data_source_block 55_now
_cod_database_code 7241174
_shelx_shelxl_version_number 2016/6
_shelx_space_group_comment
;
The symmetry employed for this shelxl refinement is uniquely defined
by the following loop, which should always be used as a source of
symmetry information in preference to the above space-group names.
They are only intended as comments.
;
_olex2_refinement_description
;
1. Fixed Uiso
 At 1.2 times of:
  All C(H,H) groups
 At 1.5 times of:
  All C(H,H,H) groups
2. Restrained distances
 C19A-C20B = C23B-C22B
 1.5418 with sigma of 0.01
 C14B-C15 = C15-C16
 1.5418 with sigma of 0.01
 C23A-C24B
 1.5418 with sigma of 0.01
 C23B-C23A
 1.5418 with sigma of 0.02
 C22B-C23B
 1.5418 with sigma of 0.02
 C23B-C24B
 1.5418 with sigma of 0.02
 C24A-C23A
 1.5418 with sigma of 0.02
3. Others
 Fixed Sof: C13A(0.5) C23A(0.5) C14B(0.5) C19A(0.5) C19B(0.5) C20B(0.5)
 C21B(0.5) C23B(0.5) C22B(0.5) C20A(0.5) C21A(0.5) C22A(0.5) C24B(0.5) C3AA(0.5)
4.a Free rotating group:
 C11(C12A)
4.b Secondary CH2 refined with riding coordinates:
 C1(H1A,H1B), C3(H3A,H3B), C4(H4A,H4B), C5(H5A,H5B), C6(H6A,H6B), C7(H7A,H7B),
 C9(H9A,H9B), C17(H17A,H17B)
4.c Me refined with riding coordinates:
 C8(H8A,H8B,H8C)
;
_olex2_submission_special_instructions 'No special instructions were received'

loop_
_space_group_symop_operation_xyz
'x, y, z'
'-x, y+1/2, -z+1/2'
'-x, -y, -z'
'x, -y-1/2, z-1/2'

loop_
_atom_site_label
_atom_site_type_symbol
_atom_site_fract_x
_atom_site_fract_y
_atom_site_fract_z
_atom_site_U_iso_or_equiv
_atom_site_adp_type
_atom_site_occupancy
_atom_site_site_symmetry_order
_atom_site_calc_flag
_atom_site_refinement_flags_posn
_atom_site_refinement_flags_adp
_atom_site_refinement_flags_occupancy
_atom_site_disorder_assembly
_atom_site_disorder_group
O1 O 0.6107(3) 0.1687(3) -0.2296(4) 0.1316(18) Uani 1 1 d . . . . .
O2 O 0.4506(3) 0.2777(2) -0.0363(4) 0.1294(18) Uani 1 1 d . . . . .
O3 O 0.5810(3) -0.0219(2) -0.0550(3) 0.1146(15) Uani 1 1 d . . . . .
N1 N 0.5029(4) 0.0246(3) -0.2320(3) 0.1082(18) Uani 1 1 d . . . . .
N2 N 0.5963(3) 0.1978(3) -0.0386(4) 0.1068(17) Uani 1 1 d . . . . .
N3 N 0.4282(4) 0.1963(3) 0.1202(4) 0.1077(19) Uani 1 1 d . . . . .
C1 C 0.4956(5) 0.1080(3) -0.1742(4) 0.104(2) Uani 1 1 d . . . . .
H1A H 0.479430 0.097869 -0.097944 0.125 Uiso 1 1 calc R . . . .
H1B H 0.452964 0.141563 -0.226760 0.125 Uiso 1 1 calc R . . . .
C2 C 0.5724(5) 0.1599(3) -0.1487(5) 0.108(2) Uani 1 1 d . . . . .
C3 C 0.4618(3) 0.0145(4) -0.3614(5) 0.0957(17) Uiso 1 1 d . . . . .
H3A H 0.473663 0.065135 -0.405669 0.115 Uiso 1 1 calc R . . . .
H3B H 0.484540 -0.035753 -0.393654 0.115 Uiso 1 1 calc R . . . .
C4 C 0.3798(4) 0.0047(5) -0.3837(6) 0.128(2) Uiso 1 1 d . . . . .
H4A H 0.357524 0.050830 -0.342470 0.154 Uiso 1 1 calc R . . . .
H4B H 0.367810 -0.050143 -0.348879 0.154 Uiso 1 1 calc R . . . .
C5 C 0.3353(5) 0.0062(6) -0.5259(8) 0.162(3) Uiso 1 1 d . . . . .
H5A H 0.349443 0.059969 -0.561072 0.195 Uiso 1 1 calc R . . . .
H5B H 0.356577 -0.041303 -0.566206 0.195 Uiso 1 1 calc R . . . .
C6 C 0.2521(7) -0.0007(9) -0.5515(12) 0.222(5) Uiso 1 1 d . . . . .
H6A H 0.228322 0.047918 -0.516972 0.266 Uiso 1 1 calc R . . . .
H6B H 0.235584 -0.054358 -0.518812 0.266 Uiso 1 1 calc R . . . .
C7 C 0.2222(15) 0.0003(14) -0.711(2) 0.361(12) Uiso 1 1 d . . . . .
H7A H 0.236025 0.054361 -0.745854 0.434 Uiso 1 1 calc R . . . .
H7B H 0.244098 -0.048540 -0.747771 0.434 Uiso 1 1 calc R . . . .
C8 C 0.150(2) -0.007(2) -0.718(4) 0.51(2) Uiso 1 1 d . . . . .
H8A H 0.122119 -0.007295 -0.802571 0.759 Uiso 1 1 calc R . . . .
H8B H 0.139818 -0.059732 -0.679801 0.759 Uiso 1 1 calc R . . . .
H8C H 0.131852 0.041805 -0.677910 0.759 Uiso 1 1 calc R . . . .
C9 C 0.5557(5) 0.1807(4) 0.0613(4) 0.113(2) Uani 1 1 d . . . . .
H9A H 0.589821 0.202076 0.137034 0.135 Uiso 1 1 calc R . . . .
H9B H 0.550002 0.118326 0.069485 0.135 Uiso 1 1 calc R . . . .
C10 C 0.4739(5) 0.2218(3) 0.0430(5) 0.107(2) Uani 1 1 d . . . . .
C11 C 0.6686(5) 0.2552(6) -0.0113(8) 0.152(3) Uiso 1 1 d . . . . .
C12A C 0.7502(8) 0.2077(14) 0.029(2) 0.312(10) Uiso 1 1 d G . . A .
C13A C 0.744(2) 0.184(3) 0.114(4) 0.297(18) Uiso 0.5 1 d . . P A 1
C23A C 0.134(8) 0.177(8) -0.112(12) 0.63(7) Uiso 0.5 1 d D . P B 1
C14B C 0.774(3) 0.131(4) 0.068(5) 0.36(2) Uiso 0.5 1 d D . P A .
C16 C 0.890(4) 0.063(5) 0.300(5) 0.75(4) Uiso 1 1 d D . . . .
C15 C 0.838(3) 0.106(4) 0.185(5) 0.56(3) Uiso 1 1 d D . . . .
C17 C 0.5451(5) -0.1294(3) -0.2134(4) 0.114(2) Uani 1 1 d . . . . .
H17A H 0.490249 -0.142946 -0.258187 0.136 Uiso 1 1 calc R . . . .
H17B H 0.580116 -0.130951 -0.270693 0.136 Uiso 1 1 calc R . . . .
C18 C 0.5461(4) -0.0365(3) -0.1603(4) 0.0959(19) Uani 1 1 d . . . . .
C19A C 0.3628(13) 0.2318(12) 0.1092(13) 0.102(6) Uiso 0.5 1 d D . P B 1
C19B C 0.3282(14) 0.2291(13) 0.1044(15) 0.119(7) Uiso 0.5 1 d . . P B 1
C20B C 0.2901(17) 0.181(2) 0.033(4) 0.185(15) Uiso 0.5 1 d D . P . .
C21B C 0.2834(18) 0.1782(19) -0.067(3) 0.225(11) Uiso 0.5 1 d . . P B .
C23B C 0.137(7) 0.066(7) -0.267(8) 0.69(8) Uiso 0.5 1 d D . P B 2
C22B C 0.191(4) 0.102(5) -0.147(6) 0.40(3) Uiso 0.5 1 d D . P . .
C20A C 0.273(3) 0.173(3) 0.058(4) 0.24(2) Uiso 0.5 1 d . . P . .
C21A C 0.196(2) 0.223(3) 0.046(4) 0.281(14) Uiso 0.5 1 d . . P B .
C22A C 0.206(4) 0.218(3) -0.064(6) 0.35(2) Uiso 0.5 1 d . . P B .
C24B C 0.120(8) 0.164(8) -0.251(12) 0.78(10) Uiso 0.5 1 d D . P B .
C3AA C 0.857(7) 0.187(9) 0.121(13) 0.68(7) Uiso 0.5 1 d . . P A .
C24A C 0.074(6) 0.231(8) -0.055(10) 1.03(9) Uiso 1 1 d D . . . .

loop_
_atom_site_aniso_label
_atom_site_aniso_U_11
_atom_site_aniso_U_22
_atom_site_aniso_U_33
_atom_site_aniso_U_23
_atom_site_aniso_U_13
_atom_site_aniso_U_12
O1 0.249(5) 0.079(3) 0.082(2) 0.010(2) 0.070(3) -0.008(3)
O2 0.257(5) 0.057(2) 0.081(2) 0.018(2) 0.053(3) 0.029(3)
O3 0.239(5) 0.050(2) 0.058(2) -0.0039(17) 0.039(2) -0.001(2)
N1 0.247(6) 0.042(2) 0.0409(19) 0.0007(19) 0.043(3) 0.001(3)
N2 0.197(5) 0.051(3) 0.078(3) -0.005(2) 0.044(3) -0.012(3)
N3 0.217(6) 0.048(3) 0.066(3) 0.004(2) 0.048(3) 0.017(3)
C1 0.222(7) 0.041(3) 0.057(3) -0.005(2) 0.046(4) 0.006(4)
C2 0.235(7) 0.038(3) 0.061(3) 0.011(3) 0.056(4) 0.006(4)
C9 0.242(8) 0.047(3) 0.057(3) -0.002(2) 0.049(4) 0.002(4)
C10 0.223(7) 0.037(3) 0.066(3) -0.007(3) 0.045(4) 0.006(4)
C17 0.252(7) 0.040(3) 0.062(3) -0.002(2) 0.062(4) 0.001(4)
C18 0.206(6) 0.047(3) 0.045(3) -0.002(2) 0.048(3) -0.003(3)

loop_
_atom_type_symbol
_atom_type_description
_atom_type_scat_dispersion_real
_atom_type_scat_dispersion_imag
_atom_type_scat_source
C C 0.0033 0.0016 'International Tables Vol C Tables 4.2.6.8 and 6.1.1.4'
H H 0.0000 0.0000 'International Tables Vol C Tables 4.2.6.8 and 6.1.1.4'
N N 0.0061 0.0033 'International Tables Vol C Tables 4.2.6.8 and 6.1.1.4'
O O 0.0106 0.0060 'International Tables Vol C Tables 4.2.6.8 and 6.1.1.4'

loop_
_geom_angle_atom_site_label_1
_geom_angle_atom_site_label_2
_geom_angle_atom_site_label_3
_geom_angle
_geom_angle_site_symmetry_1
_geom_angle_site_symmetry_3
_geom_angle_publ_flag
C1 N1 C3 117.8(5) . . ?
C18 N1 C1 116.0(4) . . ?
C18 N1 C3 126.2(4) . . ?
C2 N2 C9 122.2(5) . . ?
C2 N2 C11 120.6(6) . . ?
C9 N2 C11 117.1(5) . . ?
C10 N3 C17 122.5(6) . 3_655 ?
C10 N3 C19B 122.6(7) . . ?
C17 N3 C19B 114.4(7) 3_655 . ?
C19A N3 C10 116.5(9) . . ?
C19A N3 C17 120.9(9) . 3_655 ?
C19A N3 C19B 9.8(12) . . ?
N1 C1 C2 113.5(5) . . ?
O1 C2 N2 122.2(7) . . ?
O1 C2 C1 119.5(5) . . ?
N2 C2 C1 118.2(5) . . ?
C4 C3 N1 115.2(5) . . ?
C3 C4 C5 114.1(6) . . ?
C6 C5 C4 115.6(8) . . ?
C5 C6 C7 104.8(12) . . ?
C8 C7 C6 97(3) . . ?
N2 C9 C10 113.5(5) . . ?
O2 C10 N3 122.3(7) . . ?
O2 C10 C9 121.8(6) . . ?
N3 C10 C9 116.0(5) . . ?
N2 C11 C12A 114.8(12) . . ?
N2 C11 C13A 100.5(15) . . ?
C12A C11 C13A 31.2(15) . . ?
C11 C12A C3AA 157(4) . . ?
C13A C12A C11 100(3) . . ?
C13A C12A C14B 58(3) . . ?
C13A C12A C3AA 74(4) . . ?
C14B C12A C11 137(3) . . ?
C14B C12A C3AA 58(5) . . ?
C11 C13A C15 158(3) . . ?
C12A C13A C11 49(2) . . ?
C12A C13A C14B 72(4) . . ?
C12A C13A C15 110(3) . . ?
C12A C13A C3AA 74(5) . . ?
C14B C13A C11 111(5) . . ?
C14B C13A C15 50(3) . . ?
C14B C13A C3AA 60(5) . . ?
C3AA C13A C11 119(5) . . ?
C3AA C13A C15 45(4) . . ?
C22B C23A C21A 105(8) . . ?
C22A C23A C22B 84(8) . . ?
C22A C23A C21A 41(5) . . ?
C22A C23A C24B 112(10) . . ?
C22A C23A C24A 102(10) . . ?
C24B C23A C22B 68(7) . . ?
C24B C23A C21A 152(10) . . ?
C24B C23A C24A 122(10) . . ?
C24A C23A C22B 165(10) . . ?
C24A C23A C21A 72(6) . . ?
C12A C14B C15 128(5) . . ?
C12A C14B C3AA 79(7) . . ?
C13A C14B C12A 50(4) . . ?
C13A C14B C15 95(5) . . ?
C13A C14B C3AA 83(6) . . ?
C15 C14B C3AA 56(5) . . ?
C14B C15 C13A 35(3) . . ?
C16 C15 C13A 147(5) . . ?
C16 C15 C14B 167(7) . . ?
C3AA C15 C13A 63(5) . . ?
C3AA C15 C14B 65(5) . . ?
C3AA C15 C16 129(9) . . ?
N3 C17 C18 113.4(4) 3_655 . ?
O3 C18 N1 122.1(4) . . ?
O3 C18 C17 120.4(5) . . ?
N1 C18 C17 117.3(5) . . ?
N3 C19A C20B 115(2) . . ?
N3 C19A C20A 120(2) . . ?
C19B C19A N3 149(4) . . ?
C19B C19A C20B 41(3) . . ?
C19B C19A C20A 31(3) . . ?
C20B C19A C20A 15(2) . . ?
C19A C19B N3 21(3) . . ?
C19A C19B C20B 120(4) . . ?
C19A C19B C20A 135(5) . . ?
C20B C19B N3 105(2) . . ?
C20B C19B C20A 21(3) . . ?
C20A C19B N3 116(3) . . ?
C19A C20B C21A 113(3) . . ?
C19A C20B C22A 130(3) . . ?
C19B C20B C19A 18.9(12) . . ?
C19B C20B C21A 94(3) . . ?
C19B C20B C22A 119(3) . . ?
C21B C20B C19A 118(4) . . ?
C21B C20B C19B 129(5) . . ?
C21B C20B C21A 102(3) . . ?
C21B C20B C22A 58(3) . . ?
C22A C20B C21A 44(2) . . ?
C20B C21B C22B 112(3) . . ?
C20B C21B C20A 14(2) . . ?
C20B C21B C22A 81(4) . . ?
C20A C21B C22B 98(3) . . ?
C22A C21B C22B 69(3) . . ?
C22A C21B C20A 72(3) . . ?
C22B C23B C24B 69(6) . . ?
C23A C22B C21B 85(7) . . ?
C23A C22B C22A 43(5) . . ?
C23A C22B C24B 54(3) . . ?
C21B C22B C22A 43(2) . . ?
C23B C22B C21B 148(6) . . ?
C23B C22B C22A 135(7) . . ?
C23B C22B C24B 56(3) . . ?
C24B C22B C21B 109(7) . . ?
C24B C22B C22A 80(6) . . ?
C19B C20A C19A 13.3(14) . . ?
C19B C20A C21B 96(3) . . ?
C19B C20A C21A 103(3) . . ?
C19B C20A C22A 109(4) . . ?
C21B C20A C19A 90(3) . . ?
C21B C20A C21A 100(3) . . ?
C21B C20A C22A 53(2) . . ?
C21A C20A C19A 115(3) . . ?
C21A C20A C22A 47(2) . . ?
C22A C20A C19A 114(3) . . ?
C20B C21A C23A 95(5) . . ?
C20A C21A C23A 100(5) . . ?
C20A C21A C20B 14(3) . . ?
C22A C21A C23A 44(5) . . ?
C22A C21A C20B 65(3) . . ?
C22A C21A C20A 76(4) . . ?
C23A C22A C20B 130(7) . . ?
C23A C22A C21B 122(7) . . ?
C23A C22A C22B 54(6) . . ?
C23A C22A C20A 119(7) . . ?
C20B C22A C22B 90(3) . . ?
C20B C22A C20A 16(2) . . ?
C21B C22A C20B 41(2) . . ?
C21B C22A C22B 68(3) . . ?
C21B C22A C20A 55(3) . . ?
C20A C22A C22B 90(3) . . ?
C21A C22A C23A 96(8) . . ?
C21A C22A C20B 71(4) . . ?
C21A C22A C21B 112(5) . . ?
C21A C22A C22B 119(5) . . ?
C21A C22A C20A 57(3) . . ?
C23A C24B C22B 58(6) . . ?
C23B C24B C22B 55(3) . . ?
C13A C3AA C12A 32(2) . . ?
C14B C3AA C12A 43(4) . . ?
C14B C3AA C13A 37(3) . . ?
C15 C3AA C12A 97(7) . . ?
C15 C3AA C13A 72(6) . . ?
C15 C3AA C14B 59(5) . . ?

loop_
_geom_bond_atom_site_label_1
_geom_bond_atom_site_label_2
_geom_bond_distance
_geom_bond_site_symmetry_2
_geom_bond_publ_flag
O1 C2 1.239(6) . ?
O2 C10 1.237(6) . ?
O3 C18 1.217(6) . ?
N1 C1 1.455(6) . ?
N1 C3 1.471(7) . ?
N1 C18 1.340(7) . ?
N2 C2 1.345(7) . ?
N2 C9 1.467(7) . ?
N2 C11 1.481(10) . ?
N3 C10 1.345(8) . ?
N3 C17 1.464(7) 3_655 ?
N3 C19A 1.21(2) . ?
N3 C19B 1.73(2) . ?
C1 C2 1.493(9) . ?
C3 C4 1.357(8) . ?
C4 C5 1.605(11) . ?
C5 C6 1.373(13) . ?
C6 C7 1.75(2) . ?
C7 C8 1.20(4) . ?
C9 C10 1.490(9) . ?
C11 C12A 1.5349 . ?
C11 C13A 2.00(5) . ?
C12A C13A 1.05(5) . ?
C12A C14B 1.30(6) . ?
C12A C3AA 1.88(13) . ?
C13A C14B 1.15(6) . ?
C13A C15 2.01(7) . ?
C13A C3AA 1.88(11) . ?
C23A C22B 1.62(12) . ?
C23A C21A 1.97(14) . ?
C23A C22A 1.37(13) . ?
C23A C24B 1.543(10) . ?
C23A C24A 1.55(2) . ?
C14B C15 1.548(10) . ?
C14B C3AA 1.64(13) . ?
C16 C15 1.541(10) . ?
C15 C3AA 1.51(14) . ?
C17 C18 1.548(7) . ?
C19A C19B 0.57(2) . ?
C19A C20B 1.542(10) . ?
C19A C20A 1.75(5) . ?
C19B C20B 1.17(3) . ?
C19B C20A 1.30(4) . ?
C20B C21B 1.11(4) . ?
C20B C21A 1.76(6) . ?
C20B C22A 1.68(6) . ?
C21B C22B 1.99(7) . ?
C21B C20A 1.47(5) . ?
C21B C22A 1.44(5) . ?
C23B C22B 1.543(9) . ?
C23B C24B 1.55(2) . ?
C22B C22A 2.00(8) . ?
C22B C24B 1.76(13) . ?
C20A C21A 1.49(5) . ?
C20A C22A 1.71(7) . ?
C21A C22A 1.30(5) . ?
